data_4001971
loop_
_publ_author_name
'Yao, Jinlei'
'Wang, Peng'
'Mozharivskyj, Yurij'

_publ_section_title
;
 Tuning Magnetic and Structural Transitions through Valence Electron
 Concentration in the Giant Magnetocaloric Gd5--xEuxGe4Phases
;
_journal_issue 3
_journal_name_full 'Chemistry of Materials'
_journal_page_first 552
_journal_paper_doi 10.1021/cm203148e
_journal_volume 24
_journal_year 2012
_chemical_formula_sum 'Eu0.25 Gd4.75 Ge4'
_chemical_formula_weight 1075.29
_chemical_name_systematic
; 
 ? 
;
_space_group_IT_number 62
_symmetry_cell_setting orthorhombic
_symmetry_space_group_name_Hall '-P 2ac 2n'
_symmetry_space_group_name_H-M 'P n m a'
_atom_sites_solution_primary direct
_atom_sites_solution_secondary difmap
_audit_creation_method SHELXL-97
_cell_angle_alpha 90.00
_cell_angle_beta 90.00
_cell_angle_gamma 90.00
_cell_formula_units_Z 4
_cell_length_a 7.6781(6)
_cell_length_b 14.8416(14)
_cell_length_c 7.7797(7)
_cell_measurement_reflns_used 1230
_cell_measurement_temperature 293(2)
_cell_measurement_theta_max 29.14
_cell_measurement_theta_min 2.74
_cell_volume 886.54(13)
_computing_cell_refinement X-Area
_computing_data_collection X-Area
_computing_data_reduction X-Red32
_computing_publication_material 'SHELXL-97 (Sheldrick, 1997)'
_computing_structure_refinement 'SHELXL-97 (Sheldrick, 1997)'
_computing_structure_solution 'SHELXS-97 (Sheldrick, 1990)'
_diffrn_ambient_temperature 293(2)
_diffrn_measured_fraction_theta_full 0.994
_diffrn_measured_fraction_theta_max 0.994
_diffrn_measurement_device_type 'STOE IPDSII'
_diffrn_measurement_method 'omega scan'
_diffrn_radiation_monochromator graphite
_diffrn_radiation_source 'fine-focus sealed tube'
_diffrn_radiation_type MoK\a
_diffrn_radiation_wavelength 0.71073
_diffrn_reflns_av_R_equivalents 0.0813
_diffrn_reflns_av_sigmaI/netI 0.0621
_diffrn_reflns_limit_h_max 10
_diffrn_reflns_limit_h_min -10
_diffrn_reflns_limit_k_max 19
_diffrn_reflns_limit_k_min -20
_diffrn_reflns_limit_l_max 10
_diffrn_reflns_limit_l_min -8
_diffrn_reflns_number 8524
_diffrn_reflns_theta_full 29.14
_diffrn_reflns_theta_max 29.14
_diffrn_reflns_theta_min 2.74
_exptl_absorpt_coefficient_mu 49.990
_exptl_absorpt_correction_T_max 0.0997
_exptl_absorpt_correction_T_min 0.0441
_exptl_absorpt_correction_type numerical
_exptl_absorpt_process_details X-Red
_exptl_crystal_colour metallic
_exptl_crystal_density_diffrn 8.056
_exptl_crystal_density_method 'not measured'
_exptl_crystal_description block
_exptl_crystal_F_000 1791
_exptl_crystal_size_max 0.150
_exptl_crystal_size_mid 0.131
_exptl_crystal_size_min 0.117
_refine_diff_density_max 1.954
_refine_diff_density_min -2.406
_refine_diff_density_rms 0.467
_refine_ls_extinction_coef 0.00108(5)
_refine_ls_extinction_expression Fc^*^=kFc[1+0.001xFc^2^\l^3^/sin(2\q)]^-1/4^
_refine_ls_extinction_method SHELXL
_refine_ls_goodness_of_fit_ref 0.960
_refine_ls_matrix_type full
_refine_ls_number_parameters 47
_refine_ls_number_reflns 1230
_refine_ls_number_restraints 0
_refine_ls_restrained_S_all 0.960
_refine_ls_R_factor_all 0.0649
_refine_ls_R_factor_gt 0.0386
_refine_ls_shift/su_max 0.001
_refine_ls_shift/su_mean 0.000
_refine_ls_structure_factor_coef Fsqd
_refine_ls_weighting_details 'calc w=1/[\s^2^(Fo^2^)+(0.0182P)^2^+0.0000P] where P=(Fo^2^+2Fc^2^)/3'
_refine_ls_weighting_scheme calc
_refine_ls_wR_factor_gt 0.0515
_refine_ls_wR_factor_ref 0.0555
_reflns_number_gt 952
_reflns_number_total 1230
_reflns_threshold_expression >2sigma(I)
_cod_data_source_file Gd4.75Eu0.25Ge4.cif
_cod_data_source_block pnma
_cod_depositor_comments
;
The following automatic conversions were performed:

'_symmetry_cell_setting' value 'Orthorhombic' changed to
'orthorhombic' according to
/usr/data/users/saulius/automatic-downloads/retrospective/ACS/lib/dictionaries/cif_core.dic
dictionary named 'cif_core.dic' version 2.4.2 from 2011-04-26.

Automatic conversion script
Id: cif_fix_values 2281 2013-09-26 08:29:07Z andrius 
;
_cod_original_sg_symbol_H-M Pnma
_cod_database_code 4001971

loop_
_symmetry_equiv_pos_as_xyz
'x, y, z'
'-x+1/2, -y, z+1/2'
'-x, y+1/2, -z'
'x+1/2, -y+1/2, -z+1/2'
'-x, -y, -z'
'x-1/2, y, -z-1/2'
'x, -y-1/2, z'
'-x-1/2, y-1/2, z-1/2'

loop_
_atom_site_label
_atom_site_type_symbol
_atom_site_fract_x
_atom_site_fract_y
_atom_site_fract_z
_atom_site_U_iso_or_equiv
_atom_site_adp_type
_atom_site_occupancy
_atom_site_symmetry_multiplicity
_atom_site_calc_flag
_atom_site_refinement_flags
Gd1 Gd -0.01897(7) 0.59865(4) 0.17917(7) 0.01012(14) Uani 0.95 1 d P
Eu1 Eu -0.01897(7) 0.59865(4) 0.17917(7) 0.01012(14) Uani 0.05 1 d P
Gd2 Gd 0.37123(7) 0.11734(4) 0.16155(7) 0.00897(14) Uani 0.95 1 d P
Eu2 Eu 0.37123(7) 0.11734(4) 0.16155(7) 0.00897(14) Uani 0.05 1 d P
Gd3 Gd 0.20542(12) 0.2500 0.50067(11) 0.00885(17) Uani 0.95 2 d SP
Eu3 Eu 0.20542(12) 0.2500 0.50067(11) 0.00885(17) Uani 0.05 2 d SP
Ge1 Ge 0.21292(18) 0.04372(9) 0.46476(16) 0.0118(3) Uani 1 1 d .
Ge2 Ge 0.0767(2) 0.2500 0.1134(2) 0.0108(4) Uani 1 2 d S
Ge3 Ge 0.3209(2) 0.2500 0.8666(2) 0.0099(4) Uani 1 2 d S

loop_
_atom_site_aniso_label
_atom_site_aniso_U_11
_atom_site_aniso_U_22
_atom_site_aniso_U_33
_atom_site_aniso_U_23
_atom_site_aniso_U_13
_atom_site_aniso_U_12
Gd1 0.0114(3) 0.0096(3) 0.0093(2) -0.0005(2) 0.0007(2) -0.0019(2)
Eu1 0.0114(3) 0.0096(3) 0.0093(2) -0.0005(2) 0.0007(2) -0.0019(2)
Gd2 0.0114(3) 0.0075(3) 0.0081(2) 0.0011(2) 0.0001(2) -0.00049(19)
Eu2 0.0114(3) 0.0075(3) 0.0081(2) 0.0011(2) 0.0001(2) -0.00049(19)
Gd3 0.0095(3) 0.0084(4) 0.0086(3) 0.000 -0.0004(3) 0.000
Eu3 0.0095(3) 0.0084(4) 0.0086(3) 0.000 -0.0004(3) 0.000
Ge1 0.0131(6) 0.0115(7) 0.0108(6) 0.0026(5) 0.0014(5) 0.0011(5)
Ge2 0.0115(8) 0.0111(9) 0.0097(8) 0.000 0.0003(7) 0.000
Ge3 0.0114(9) 0.0090(9) 0.0093(8) 0.000 -0.0011(7) 0.000

loop_
_atom_type_symbol
_atom_type_description
_atom_type_scat_dispersion_real
_atom_type_scat_dispersion_imag
_atom_type_scat_source
Ge Ge 0.1547 1.8001 'International Tables Vol C Tables 4.2.6.8 and 6.1.1.4'
Eu Eu -0.1578 3.6682 'International Tables Vol C Tables 4.2.6.8 and 6.1.1.4'
Gd Gd -0.1653 3.9035 'International Tables Vol C Tables 4.2.6.8 and 6.1.1.4'

loop_
_geom_angle_atom_site_label_1
_geom_angle_atom_site_label_2
_geom_angle_atom_site_label_3
_geom_angle
_geom_angle_site_symmetry_1
_geom_angle_site_symmetry_3
Ge1 Gd1 Ge3 94.29(4) 8_665 2_564
Ge1 Gd1 Ge1 97.58(4) 8_665 4_455
Ge3 Gd1 Ge1 168.13(5) 2_564 4_455
Ge1 Gd1 Ge2 84.51(4) 8_665 5_565
Ge3 Gd1 Ge2 83.93(4) 2_564 5_565
Ge1 Gd1 Ge2 97.25(4) 4_455 5_565
Ge1 Gd1 Ge3 133.41(4) 8_665 5_566
Ge3 Gd1 Ge3 84.26(3) 2_564 5_566
Ge1 Gd1 Ge3 87.63(4) 4_455 5_566
Ge2 Gd1 Ge3 48.96(4) 5_565 5_566
Ge1 Gd1 Ge1 140.02(5) 8_665 3_556
Ge3 Gd1 Ge1 90.32(4) 2_564 3_556
Ge1 Gd1 Ge1 80.53(2) 4_455 3_556
Ge2 Gd1 Ge1 135.47(4) 5_565 3_556
Ge3 Gd1 Ge1 86.56(4) 5_566 3_556
Ge1 Gd1 Eu2 97.78(3) 8_665 4_455
Ge3 Gd1 Eu2 127.77(3) 2_564 4_455
Ge1 Gd1 Eu2 50.37(3) 4_455 4_455
Ge2 Gd1 Eu2 147.61(3) 5_565 4_455
Ge3 Gd1 Eu2 119.67(3) 5_566 4_455
Ge1 Gd1 Eu2 50.57(3) 3_556 4_455
Ge1 Gd1 Gd2 97.78(3) 8_665 4_455
Ge3 Gd1 Gd2 127.77(3) 2_564 4_455
Ge1 Gd1 Gd2 50.37(3) 4_455 4_455
Ge2 Gd1 Gd2 147.61(3) 5_565 4_455
Ge3 Gd1 Gd2 119.67(3) 5_566 4_455
Ge1 Gd1 Gd2 50.57(3) 3_556 4_455
Eu2 Gd1 Gd2 0.00(3) 4_455 4_455
Ge1 Gd1 Ge1 78.039(19) 8_665 7_565
Ge3 Gd1 Ge1 83.68(4) 2_564 7_565
Ge1 Gd1 Ge1 98.68(4) 4_455 7_565
Ge2 Gd1 Ge1 157.72(4) 5_565 7_565
Ge3 Gd1 Ge1 147.08(4) 5_566 7_565
Ge1 Gd1 Ge1 63.02(4) 3_556 7_565
Eu2 Gd1 Ge1 50.23(3) 4_455 7_565
Gd2 Gd1 Ge1 50.23(3) 4_455 7_565
Ge1 Gd1 Eu3 54.97(3) 8_665 2_564
Ge3 Gd1 Eu3 52.62(4) 2_564 2_564
Ge1 Gd1 Eu3 136.27(3) 4_455 2_564
Ge2 Gd1 Eu3 51.77(4) 5_565 2_564
Ge3 Gd1 Eu3 90.20(3) 5_566 2_564
Ge1 Gd1 Eu3 142.93(3) 3_556 2_564
Eu2 Gd1 Eu3 150.00(2) 4_455 2_564
Gd2 Gd1 Eu3 150.00(2) 4_455 2_564
Ge1 Gd1 Eu3 106.25(3) 7_565 2_564
Ge1 Gd1 Gd3 54.97(3) 8_665 2_564
Ge3 Gd1 Gd3 52.62(4) 2_564 2_564
Ge1 Gd1 Gd3 136.27(3) 4_455 2_564
Ge2 Gd1 Gd3 51.77(4) 5_565 2_564
Ge3 Gd1 Gd3 90.20(3) 5_566 2_564
Ge1 Gd1 Gd3 142.93(3) 3_556 2_564
Eu2 Gd1 Gd3 150.00(2) 4_455 2_564
Gd2 Gd1 Gd3 150.00(2) 4_455 2_564
Ge1 Gd1 Gd3 106.25(3) 7_565 2_564
Eu3 Gd1 Gd3 0.00(3) 2_564 2_564
Ge1 Gd1 Eu3 148.88(3) 8_665 5_566
Ge3 Gd1 Eu3 54.64(4) 2_564 5_566
Ge1 Gd1 Eu3 113.50(3) 4_455 5_566
Ge2 Gd1 Eu3 89.95(3) 5_565 5_566
Ge3 Gd1 Eu3 50.85(3) 5_566 5_566
Ge1 Gd1 Eu3 52.58(3) 3_556 5_566
Eu2 Gd1 Eu3 103.020(19) 4_455 5_566
Gd2 Gd1 Eu3 103.020(19) 4_455 5_566
Ge1 Gd1 Eu3 97.83(3) 7_565 5_566
Eu3 Gd1 Eu3 98.21(2) 2_564 5_566
Gd3 Gd1 Eu3 98.21(2) 2_564 5_566
Ge1 Gd2 Ge1 91.47(2) . 2_554
Ge1 Gd2 Ge1 119.99(5) . 6_656
Ge1 Gd2 Ge1 73.94(4) 2_554 6_656
Ge1 Gd2 Ge2 91.88(5) . .
Ge1 Gd2 Ge2 107.68(4) 2_554 .
Ge1 Gd2 Ge2 148.13(5) 6_656 .
Ge1 Gd2 Ge3 144.19(5) . 1_554
Ge1 Gd2 Ge3 96.11(4) 2_554 1_554
Ge1 Gd2 Ge3 95.71(4) 6_656 1_554
Ge2 Gd2 Ge3 52.48(5) . 1_554
Ge1 Gd2 Ge2 89.60(4) . 6_656
Ge1 Gd2 Ge2 160.10(4) 2_554 6_656
Ge1 Gd2 Ge2 88.34(4) 6_656 6_656
Ge2 Gd2 Ge2 92.14(3) . 6_656
Ge3 Gd2 Ge2 94.60(4) 1_554 6_656
Ge1 Gd2 Eu3 145.87(4) . 6_656
Ge1 Gd2 Eu3 116.01(3) 2_554 6_656
Ge1 Gd2 Eu3 56.11(3) 6_656 6_656
Ge2 Gd2 Eu3 97.97(3) . 6_656
Ge3 Gd2 Eu3 56.89(4) 1_554 6_656
Ge2 Gd2 Eu3 57.59(4) 6_656 6_656
Ge1 Gd2 Gd3 145.87(4) . 6_656
Ge1 Gd2 Gd3 116.01(3) 2_554 6_656
Ge1 Gd2 Gd3 56.11(3) 6_656 6_656
Ge2 Gd2 Gd3 97.97(3) . 6_656
Ge3 Gd2 Gd3 56.89(4) 1_554 6_656
Ge2 Gd2 Gd3 57.59(4) 6_656 6_656
Eu3 Gd2 Gd3 0.00(3) 6_656 6_656
Ge1 Gd2 Gd3 56.30(3) . .
Ge1 Gd2 Gd3 140.45(4) 2_554 .
Ge1 Gd2 Gd3 139.61(3) 6_656 .
Ge2 Gd2 Gd3 57.26(4) . .
Ge3 Gd2 Gd3 99.01(3) 1_554 .
Ge2 Gd2 Gd3 53.24(4) 6_656 .
Eu3 Gd2 Gd3 102.82(2) 6_656 .
Gd3 Gd2 Gd3 102.82(2) 6_656 .
Ge1 Gd2 Gd1 57.87(3) . 4
Ge1 Gd2 Gd1 59.55(3) 2_554 4
Ge1 Gd2 Gd1 65.00(3) 6_656 4
Ge2 Gd2 Gd1 144.28(4) . 4
Ge3 Gd2 Gd1 151.52(3) 1_554 4
Ge2 Gd2 Gd1 105.00(3) 6_656 4
Eu3 Gd2 Gd1 117.71(2) 6_656 4
Gd3 Gd2 Gd1 117.71(2) 6_656 4
Gd3 Gd2 Gd1 109.24(2) . 4
Ge1 Gd2 Eu1 57.87(3) . 4
Ge1 Gd2 Eu1 59.55(3) 2_554 4
Ge1 Gd2 Eu1 65.00(3) 6_656 4
Ge2 Gd2 Eu1 144.28(4) . 4
Ge3 Gd2 Eu1 151.52(3) 1_554 4
Ge2 Gd2 Eu1 105.00(3) 6_656 4
Eu3 Gd2 Eu1 117.71(2) 6_656 4
Gd3 Gd2 Eu1 117.71(2) 6_656 4
Gd3 Gd2 Eu1 109.24(2) . 4
Gd1 Gd2 Eu1 0.00(3) 4 4
Ge3 Gd3 Ge2 90.00(6) . 6_656
Ge3 Gd3 Ge1 94.66(3) . 7_565
Ge2 Gd3 Ge1 87.43(3) 6_656 7_565
Ge3 Gd3 Ge1 94.66(3) . .
Ge2 Gd3 Ge1 87.43(3) 6_656 .
Ge1 Gd3 Ge1 169.35(5) 7_565 .
Ge3 Gd3 Ge3 88.02(4) . 6_557
Ge2 Gd3 Ge3 178.03(6) 6_656 6_557
Ge1 Gd3 Ge3 92.73(3) 7_565 6_557
Ge1 Gd3 Ge3 92.73(3) . 6_557
Ge3 Gd3 Ge2 179.13(6) . .
Ge2 Gd3 Ge2 90.87(4) 6_656 .
Ge1 Gd3 Ge2 85.38(3) 7_565 .
Ge1 Gd3 Ge2 85.38(3) . .
Ge3 Gd3 Ge2 91.10(5) 6_557 .
Ge3 Gd3 Eu2 124.53(3) . 6_556
Ge2 Gd3 Eu2 126.70(3) 6_656 6_556
Ge1 Gd3 Eu2 123.06(4) 7_565 6_556
Ge1 Gd3 Eu2 54.28(3) . 6_556
Ge3 Gd3 Eu2 54.71(3) 6_557 6_556
Ge2 Gd3 Eu2 54.84(3) . 6_556
Ge3 Gd3 Gd2 124.53(3) . 6_556
Ge2 Gd3 Gd2 126.70(3) 6_656 6_556
Ge1 Gd3 Gd2 123.06(4) 7_565 6_556
Ge1 Gd3 Gd2 54.28(3) . 6_556
Ge3 Gd3 Gd2 54.71(3) 6_557 6_556
Ge2 Gd3 Gd2 54.84(3) . 6_556
Eu2 Gd3 Gd2 0.000(19) 6_556 6_556
Ge3 Gd3 Eu2 124.53(3) . 4_455
Ge2 Gd3 Eu2 126.70(3) 6_656 4_455
Ge1 Gd3 Eu2 54.28(3) 7_565 4_455
Ge1 Gd3 Eu2 123.06(4) . 4_455
Ge3 Gd3 Eu2 54.71(3) 6_557 4_455
Ge2 Gd3 Eu2 54.84(3) . 4_455
Eu2 Gd3 Eu2 69.10(3) 6_556 4_455
Gd2 Gd3 Eu2 69.10(3) 6_556 4_455
Ge3 Gd3 Gd2 124.53(3) . 4_455
Ge2 Gd3 Gd2 126.70(3) 6_656 4_455
Ge1 Gd3 Gd2 54.28(3) 7_565 4_455
Ge1 Gd3 Gd2 123.06(4) . 4_455
Ge3 Gd3 Gd2 54.71(3) 6_557 4_455
Ge2 Gd3 Gd2 54.84(3) . 4_455
Eu2 Gd3 Gd2 69.10(3) 6_556 4_455
Gd2 Gd3 Gd2 69.10(3) 6_556 4_455
Eu2 Gd3 Gd2 0.000(12) 4_455 4_455
Ge3 Gd3 Eu2 127.33(4) . 7_565
Ge2 Gd3 Eu2 55.48(3) 6_656 7_565
Ge1 Gd3 Eu2 50.94(3) 7_565 7_565
Ge1 Gd3 Eu2 118.74(4) . 7_565
Ge3 Gd3 Eu2 125.96(3) 6_557 7_565
Ge2 Gd3 Eu2 53.29(3) . 7_565
Eu2 Gd3 Eu2 108.13(3) 6_556 7_565
Gd2 Gd3 Eu2 108.13(3) 6_556 7_565
Eu2 Gd3 Eu2 71.248(16) 4_455 7_565
Gd2 Gd3 Eu2 71.248(16) 4_455 7_565
Ge3 Gd3 Gd2 127.33(4) . 7_565
Ge2 Gd3 Gd2 55.48(3) 6_656 7_565
Ge1 Gd3 Gd2 50.94(3) 7_565 7_565
Ge1 Gd3 Gd2 118.74(4) . 7_565
Ge3 Gd3 Gd2 125.96(3) 6_557 7_565
Ge2 Gd3 Gd2 53.29(3) . 7_565
Eu2 Gd3 Gd2 108.13(3) 6_556 7_565
Gd2 Gd3 Gd2 108.13(3) 6_556 7_565
Eu2 Gd3 Gd2 71.248(16) 4_455 7_565
Gd2 Gd3 Gd2 71.248(16) 4_455 7_565
Eu2 Gd3 Gd2 0.00(3) 7_565 7_565
Gd2 Ge1 Eu2 147.02(5) . 2
Gd2 Ge1 Gd2 147.02(5) . 2
Eu2 Ge1 Gd2 0.00(3) 2 2
Gd2 Ge1 Eu1 91.25(4) . 8_656
Eu2 Ge1 Eu1 96.01(4) 2 8_656
Gd2 Ge1 Eu1 96.01(4) 2 8_656
Gd2 Ge1 Gd1 91.25(4) . 8_656
Eu2 Ge1 Gd1 96.01(4) 2 8_656
Gd2 Ge1 Gd1 96.01(4) 2 8_656
Eu1 Ge1 Gd1 0.00(3) 8_656 8_656
Gd2 Ge1 Eu2 87.85(4) . 6_556
Eu2 Ge1 Eu2 106.06(4) 2 6_556
Gd2 Ge1 Eu2 106.06(4) 2 6_556
Eu1 Ge1 Eu2 140.14(5) 8_656 6_556
Gd1 Ge1 Eu2 140.14(5) 8_656 6_556
Gd2 Ge1 Gd2 87.85(4) . 6_556
Eu2 Ge1 Gd2 106.06(4) 2 6_556
Gd2 Ge1 Gd2 106.06(4) 2 6_556
Eu1 Ge1 Gd2 140.14(5) 8_656 6_556
Gd1 Ge1 Gd2 140.14(5) 8_656 6_556
Eu2 Ge1 Gd2 0.00(2) 6_556 6_556
Gd2 Ge1 Gd3 72.75(4) . .
Eu2 Ge1 Gd3 139.96(5) 2 .
Gd2 Ge1 Gd3 139.96(5) 2 .
Eu1 Ge1 Gd3 72.12(4) 8_656 .
Gd1 Ge1 Gd3 72.12(4) 8_656 .
Eu2 Ge1 Gd3 69.61(4) 6_556 .
Gd2 Ge1 Gd3 69.61(4) 6_556 .
Gd2 Ge1 Gd1 71.76(3) . 4
Eu2 Ge1 Gd1 77.38(4) 2 4
Gd2 Ge1 Gd1 77.38(4) 2 4
Eu1 Ge1 Gd1 82.42(4) 8_656 4
Gd1 Ge1 Gd1 82.42(4) 8_656 4
Eu2 Ge1 Gd1 134.15(5) 6_556 4
Gd2 Ge1 Gd1 134.15(5) 6_556 4
Gd3 Ge1 Gd1 135.34(5) . 4
Gd2 Ge1 Eu1 71.76(3) . 4
Eu2 Ge1 Eu1 77.38(4) 2 4
Gd2 Ge1 Eu1 77.38(4) 2 4
Eu1 Ge1 Eu1 82.42(4) 8_656 4
Gd1 Ge1 Eu1 82.42(4) 8_656 4
Eu2 Ge1 Eu1 134.15(5) 6_556 4
Gd2 Ge1 Eu1 134.15(5) 6_556 4
Gd3 Ge1 Eu1 135.34(5) . 4
Gd1 Ge1 Eu1 0.00(2) 4 4
Gd2 Ge1 Gd1 143.07(5) . 3_546
Eu2 Ge1 Gd1 69.88(3) 2 3_546
Gd2 Ge1 Gd1 69.88(3) 2 3_546
Eu1 Ge1 Gd1 79.42(3) 8_656 3_546
Gd1 Ge1 Gd1 79.42(3) 8_656 3_546
Eu2 Ge1 Gd1 77.73(3) 6_556 3_546
Gd2 Ge1 Gd1 77.73(3) 6_556 3_546
Gd3 Ge1 Gd1 70.37(3) . 3_546
Gd1 Ge1 Gd1 140.32(5) 4 3_546
Eu1 Ge1 Gd1 140.32(5) 4 3_546
Gd2 Ge1 Eu1 143.07(5) . 3_546
Eu2 Ge1 Eu1 69.88(3) 2 3_546
Gd2 Ge1 Eu1 69.88(3) 2 3_546
Eu1 Ge1 Eu1 79.42(3) 8_656 3_546
Gd1 Ge1 Eu1 79.42(3) 8_656 3_546
Eu2 Ge1 Eu1 77.73(3) 6_556 3_546
Gd2 Ge1 Eu1 77.73(3) 6_556 3_546
Gd3 Ge1 Eu1 70.37(3) . 3_546
Gd1 Ge1 Eu1 140.32(5) 4 3_546
Eu1 Ge1 Eu1 140.32(5) 4 3_546
Gd1 Ge1 Eu1 0.00(2) 3_546 3_546
Gd2 Ge1 Eu1 85.67(3) . 7_565
Eu2 Ge1 Eu1 74.26(3) 2 7_565
Gd2 Ge1 Eu1 74.26(3) 2 7_565
Eu1 Ge1 Eu1 154.86(5) 8_656 7_565
Gd1 Ge1 Eu1 154.86(5) 8_656 7_565
Eu2 Ge1 Eu1 64.77(3) 6_556 7_565
Gd2 Ge1 Eu1 64.77(3) 6_556 7_565
Gd3 Ge1 Eu1 129.86(5) . 7_565
Gd1 Ge1 Eu1 72.91(3) 4 7_565
Eu1 Ge1 Eu1 72.91(3) 4 7_565
Gd1 Ge1 Eu1 116.98(4) 3_546 7_565
Eu1 Ge1 Eu1 116.98(4) 3_546 7_565
Gd2 Ge1 Gd1 85.67(3) . 7_565
Eu2 Ge1 Gd1 74.26(3) 2 7_565
Gd2 Ge1 Gd1 74.26(3) 2 7_565
Eu1 Ge1 Gd1 154.86(5) 8_656 7_565
Gd1 Ge1 Gd1 154.86(5) 8_656 7_565
Eu2 Ge1 Gd1 64.77(3) 6_556 7_565
Gd2 Ge1 Gd1 64.77(3) 6_556 7_565
Gd3 Ge1 Gd1 129.86(5) . 7_565
Gd1 Ge1 Gd1 72.91(3) 4 7_565
Eu1 Ge1 Gd1 72.91(3) 4 7_565
Gd1 Ge1 Gd1 116.98(4) 3_546 7_565
Eu1 Ge1 Gd1 116.98(4) 3_546 7_565
Eu1 Ge1 Gd1 0.00(3) 7_565 7_565
Gd2 Ge1 Ge1 130.87(6) . 5_556
Eu2 Ge1 Ge1 54.26(4) 2 5_556
Gd2 Ge1 Ge1 54.26(4) 2 5_556
Eu1 Ge1 Ge1 137.23(6) 8_656 5_556
Gd1 Ge1 Ge1 137.23(6) 8_656 5_556
Eu2 Ge1 Ge1 51.80(4) 6_556 5_556
Gd2 Ge1 Ge1 51.80(4) 6_556 5_556
Gd3 Ge1 Ge1 109.38(6) . 5_556
Gd1 Ge1 Ge1 114.18(6) 4 5_556
Eu1 Ge1 Ge1 114.18(6) 4 5_556
Gd1 Ge1 Ge1 62.56(4) 3_546 5_556
Eu1 Ge1 Ge1 62.56(4) 3_546 5_556
Eu1 Ge1 Ge1 54.41(4) 7_565 5_556
Gd1 Ge1 Ge1 54.41(4) 7_565 5_556
Ge3 Ge2 Eu3 117.02(7) 1_554 6_556
Ge3 Ge2 Gd3 117.02(7) 1_554 6_556
Eu3 Ge2 Gd3 0.00(3) 6_556 6_556
Ge3 Ge2 Gd2 64.26(4) 1_554 .
Eu3 Ge2 Gd2 138.71(3) 6_556 .
Gd3 Ge2 Gd2 138.71(3) 6_556 .
Ge3 Ge2 Eu2 64.26(5) 1_554 7_565
Eu3 Ge2 Eu2 138.71(3) 6_556 7_565
Gd3 Ge2 Eu2 138.71(3) 6_556 7_565
Gd2 Ge2 Eu2 81.31(5) . 7_565
Ge3 Ge2 Gd2 64.26(5) 1_554 7_565
Eu3 Ge2 Gd2 138.71(3) 6_556 7_565
Gd3 Ge2 Gd2 138.71(3) 6_556 7_565
Gd2 Ge2 Gd2 81.31(5) . 7_565
Eu2 Ge2 Gd2 0.00(3) 7_565 7_565
Ge3 Ge2 Eu2 140.06(3) 1_554 6_556
Eu3 Ge2 Eu2 71.28(4) 6_556 6_556
Gd3 Ge2 Eu2 71.28(4) 6_556 6_556
Gd2 Ge2 Eu2 84.04(3) . 6_556
Eu2 Ge2 Eu2 137.02(7) 7_565 6_556
Gd2 Ge2 Eu2 137.02(7) 7_565 6_556
Ge3 Ge2 Gd2 140.06(3) 1_554 6_556
Eu3 Ge2 Gd2 71.28(4) 6_556 6_556
Gd3 Ge2 Gd2 71.28(4) 6_556 6_556
Gd2 Ge2 Gd2 84.04(3) . 6_556
Eu2 Ge2 Gd2 137.02(7) 7_565 6_556
Gd2 Ge2 Gd2 137.02(7) 7_565 6_556
Eu2 Ge2 Gd2 0.00(3) 6_556 6_556
Ge3 Ge2 Eu2 140.06(2) 1_554 4_455
Eu3 Ge2 Eu2 71.28(4) 6_556 4_455
Gd3 Ge2 Eu2 71.28(4) 6_556 4_455
Gd2 Ge2 Eu2 137.02(7) . 4_455
Eu2 Ge2 Eu2 84.04(3) 7_565 4_455
Gd2 Ge2 Eu2 84.04(3) 7_565 4_455
Eu2 Ge2 Eu2 79.76(5) 6_556 4_455
Gd2 Ge2 Eu2 79.76(5) 6_556 4_455
Ge3 Ge2 Gd2 140.06(2) 1_554 4_455
Eu3 Ge2 Gd2 71.28(4) 6_556 4_455
Gd3 Ge2 Gd2 71.28(4) 6_556 4_455
Gd2 Ge2 Gd2 137.02(7) . 4_455
Eu2 Ge2 Gd2 84.04(3) 7_565 4_455
Gd2 Ge2 Gd2 84.04(3) 7_565 4_455
Eu2 Ge2 Gd2 79.76(5) 6_556 4_455
Gd2 Ge2 Gd2 79.76(5) 6_556 4_455
Eu2 Ge2 Gd2 0.00(2) 4_455 4_455
Ge2 Ge3 Gd3 118.39(7) 1_556 .
Ge2 Ge3 Eu2 63.26(4) 1_556 1_556
Gd3 Ge3 Eu2 139.15(3) . 1_556
Ge2 Ge3 Gd2 63.26(4) 1_556 1_556
Gd3 Ge3 Gd2 139.15(3) . 1_556
Eu2 Ge3 Gd2 0.00(3) 1_556 1_556
Ge2 Ge3 Eu2 63.26(4) 1_556 7_566
Gd3 Ge3 Eu2 139.15(3) . 7_566
Eu2 Ge3 Eu2 80.48(5) 1_556 7_566
Gd2 Ge3 Eu2 80.48(5) 1_556 7_566
Ge2 Ge3 Gd2 63.26(4) 1_556 7_566
Gd3 Ge3 Gd2 139.15(3) . 7_566
Eu2 Ge3 Gd2 80.48(5) 1_556 7_566
Gd2 Ge3 Gd2 80.48(5) 1_556 7_566
Eu2 Ge3 Gd2 0.00(2) 7_566 7_566
Ge2 Ge3 Gd1 133.14(3) 1_556 2_565
Gd3 Ge3 Gd1 72.22(4) . 2_565
Eu2 Ge3 Gd1 139.90(6) 1_556 2_565
Gd2 Ge3 Gd1 139.90(6) 1_556 2_565
Eu2 Ge3 Gd1 79.79(3) 7_566 2_565
Gd2 Ge3 Gd1 79.79(3) 7_566 2_565
Ge2 Ge3 Eu1 133.14(3) 1_556 2_565
Gd3 Ge3 Eu1 72.22(4) . 2_565
Eu2 Ge3 Eu1 139.90(6) 1_556 2_565
Gd2 Ge3 Eu1 139.90(6) 1_556 2_565
Eu2 Ge3 Eu1 79.79(3) 7_566 2_565
Gd2 Ge3 Eu1 79.79(3) 7_566 2_565
Gd1 Ge3 Eu1 0.00(3) 2_565 2_565
Ge2 Ge3 Gd1 133.14(3) 1_556 8_656
Gd3 Ge3 Gd1 72.22(4) . 8_656
Eu2 Ge3 Gd1 79.79(3) 1_556 8_656
Gd2 Ge3 Gd1 79.79(3) 1_556 8_656
Eu2 Ge3 Gd1 139.90(6) 7_566 8_656
Gd2 Ge3 Gd1 139.90(6) 7_566 8_656
Gd1 Ge3 Gd1 93.65(5) 2_565 8_656
Eu1 Ge3 Gd1 93.65(5) 2_565 8_656
Ge2 Ge3 Eu1 133.14(3) 1_556 8_656
Gd3 Ge3 Eu1 72.22(4) . 8_656
Eu2 Ge3 Eu1 79.79(3) 1_556 8_656
Gd2 Ge3 Eu1 79.79(3) 1_556 8_656
Eu2 Ge3 Eu1 139.90(6) 7_566 8_656
Gd2 Ge3 Eu1 139.90(6) 7_566 8_656
Gd1 Ge3 Eu1 93.65(5) 2_565 8_656
Eu1 Ge3 Eu1 93.65(5) 2_565 8_656
Gd1 Ge3 Eu1 0.00(3) 8_656 8_656
Ge2 Ge3 Eu3 115.05(7) 1_556 6_657
Gd3 Ge3 Eu3 126.56(6) . 6_657
Eu2 Ge3 Eu3 68.40(4) 1_556 6_657
Gd2 Ge3 Eu3 68.40(4) 1_556 6_657
Eu2 Ge3 Eu3 68.40(4) 7_566 6_657
Gd2 Ge3 Eu3 68.40(4) 7_566 6_657
Gd1 Ge3 Eu3 71.95(4) 2_565 6_657
Eu1 Ge3 Eu3 71.95(4) 2_565 6_657
Gd1 Ge3 Eu3 71.95(4) 8_656 6_657
Eu1 Ge3 Eu3 71.95(4) 8_656 6_657

loop_
_geom_bond_atom_site_label_1
_geom_bond_atom_site_label_2
_geom_bond_distance
_geom_bond_site_symmetry_2
Gd1 Ge1 2.9948(15) 8_665
Gd1 Ge3 3.0799(13) 2_564
Gd1 Ge1 3.1555(15) 4_455
Gd1 Ge2 3.2285(15) 5_565
Gd1 Ge3 3.2474(14) 5_566
Gd1 Ge1 3.2490(14) 3_556
Gd1 Eu2 3.5388(9) 4_455
Gd1 Gd2 3.5388(9) 4_455
Gd1 Ge1 3.5457(15) 7_565
Gd1 Eu3 3.5735(9) 2_564
Gd1 Gd3 3.5735(9) 2_564
Gd1 Eu3 3.6467(9) 5_566
Gd2 Ge1 2.8698(14) .
Gd2 Ge1 2.9113(14) 2_554
Gd2 Ge1 3.0071(15) 6_656
Gd2 Ge2 3.0219(16) .
Gd2 Ge3 3.0479(15) 1_554
Gd2 Ge2 3.0706(15) 6_656
Gd2 Eu3 3.4718(10) 6_656
Gd2 Gd3 3.4718(10) 6_656
Gd2 Gd3 3.5295(10) .
Gd2 Gd1 3.5388(9) 4
Gd2 Eu1 3.5388(9) 4
Gd3 Ge3 2.982(2) .
Gd3 Ge2 2.985(2) 6_656
Gd3 Ge1 3.0747(14) 7_565
Gd3 Ge1 3.0748(14) .
Gd3 Ge3 3.128(2) 6_557
Gd3 Ge2 3.171(2) .
Gd3 Eu2 3.4717(10) 6_556
Gd3 Gd2 3.4717(10) 6_556
Gd3 Eu2 3.4718(10) 4_455
Gd3 Gd2 3.4718(10) 4_455
Gd3 Eu2 3.5295(10) 7_565
Gd3 Gd2 3.5295(10) 7_565
Ge1 Eu2 2.9113(14) 2
Ge1 Gd2 2.9113(14) 2
Ge1 Eu1 2.9948(15) 8_656
Ge1 Gd1 2.9948(15) 8_656
Ge1 Eu2 3.0071(15) 6_556
Ge1 Gd2 3.0071(15) 6_556
Ge1 Gd1 3.1554(15) 4
Ge1 Eu1 3.1554(15) 4
Ge1 Gd1 3.2490(14) 3_546
Ge1 Eu1 3.2490(14) 3_546
Ge1 Eu1 3.5457(15) 7_565
Ge1 Gd1 3.5457(15) 7_565
Ge1 Ge1 3.560(3) 5_556
Ge2 Ge3 2.684(2) 1_554
Ge2 Eu3 2.985(2) 6_556
Ge2 Gd3 2.985(2) 6_556
Ge2 Eu2 3.0219(16) 7_565
Ge2 Gd2 3.0219(16) 7_565
Ge2 Eu2 3.0706(15) 6_556
Ge2 Gd2 3.0706(15) 6_556
Ge2 Eu2 3.0706(15) 4_455
Ge2 Gd2 3.0706(15) 4_455
Ge3 Ge2 2.684(2) 1_556
Ge3 Eu2 3.0479(14) 1_556
Ge3 Gd2 3.0479(14) 1_556
Ge3 Eu2 3.0479(15) 7_566
Ge3 Gd2 3.0479(15) 7_566
Ge3 Gd1 3.0799(13) 2_565
Ge3 Eu1 3.0799(13) 2_565
Ge3 Gd1 3.0800(13) 8_656
Ge3 Eu1 3.0800(13) 8_656
Ge3 Eu3 3.128(2) 6_657
